data_2224692
loop_
_publ_author_name
'Arnold, Dennis P.'
'McMurtrie, John C.'

_publ_section_title
;
 2-(2-Methyl-1,3-dioxolan-2-yl)-1,1-diphenylethanol
;
_journal_coeditor_code JH2121
_journal_issue 1
_journal_name_full 'Acta Crystallographica Section E'
_journal_page_first o225
_journal_paper_doi 10.1107/S1600536809053227
_journal_volume 66
_journal_year 2010
_chemical_formula_iupac 'C18 H20 O3'
_chemical_formula_moiety 'C18 H20 O3'
_chemical_formula_sum 'C18 H20 O3'
_chemical_formula_weight 284.34
_chemical_name_systematic
;
2-(2-Methyl-1,3-dioxolan-2-yl)-1,1-diphenylethanol
;
_space_group_IT_number 14
_symmetry_cell_setting monoclinic
_symmetry_space_group_name_Hall '-P 2ybc'
_symmetry_space_group_name_H-M 'P 1 21/c 1'
_atom_sites_solution_hydrogens geom
_atom_sites_solution_primary direct
_atom_sites_solution_secondary difmap
_audit_creation_method SHELXL-97
_cell_angle_alpha 90.00
_cell_angle_beta 92.150(7)
_cell_angle_gamma 90.00
_cell_formula_units_Z 4
_cell_length_a 5.7961(4)
_cell_length_b 8.8271(7)
_cell_length_c 29.754(2)
_cell_measurement_reflns_used 2617
_cell_measurement_temperature 173(2)
_cell_measurement_theta_max 28.5872
_cell_measurement_theta_min 3.4230
_cell_volume 1521.22(19)
_computing_cell_refinement
;
CrysAlis RED (Oxford Diffraction, 2007)
;
_computing_data_collection
;
CrysAlis CCD (Oxford Diffraction, 2007)
;
_computing_data_reduction
;
CrysAlis RED (Oxford Diffraction, 2007)
;
_computing_molecular_graphics 'ORTEP-3 (Farrugia, 1997)'
_computing_publication_material 'publCIF (Westrip, 2009)'
_computing_structure_refinement 'SHELXL97 (Sheldrick, 2008)'
_computing_structure_solution 'SIR97 (Altomare <i>et al.</i>,  1999)'
_diffrn_ambient_temperature 173(2)
_diffrn_detector_area_resol_mean 16.0774
_diffrn_measured_fraction_theta_full 0.997
_diffrn_measured_fraction_theta_max 0.870
_diffrn_measurement_device_type 'Oxford Diffraction Gemini'
_diffrn_measurement_method \w
_diffrn_radiation_monochromator graphite
_diffrn_radiation_source 'Enhance (Mo) X-ray Source'
_diffrn_radiation_type MoK\a
_diffrn_radiation_wavelength 0.71073
_diffrn_reflns_av_R_equivalents 0.0174
_diffrn_reflns_av_sigmaI/netI 0.0381
_diffrn_reflns_limit_h_max 7
_diffrn_reflns_limit_h_min -4
_diffrn_reflns_limit_k_max 10
_diffrn_reflns_limit_k_min -11
_diffrn_reflns_limit_l_max 37
_diffrn_reflns_limit_l_min -37
_diffrn_reflns_number 5871
_diffrn_reflns_theta_full 25.00
_diffrn_reflns_theta_max 28.67
_diffrn_reflns_theta_min 3.52
_diffrn_standards_decay_% 0
_diffrn_standards_number 0
_exptl_absorpt_coefficient_mu 0.083
_exptl_absorpt_correction_T_max 1.00000
_exptl_absorpt_correction_T_min 0.97365
_exptl_absorpt_correction_type multi-scan
_exptl_absorpt_process_details '(CrysAlis Pro; Oxford Diffraction, 2007)'
_exptl_crystal_colour colourless
_exptl_crystal_density_diffrn 1.241
_exptl_crystal_density_method 'not measured'
_exptl_crystal_description plate
_exptl_crystal_F_000 608
_exptl_crystal_size_max 0.68
_exptl_crystal_size_mid 0.35
_exptl_crystal_size_min 0.09
_refine_diff_density_max 0.228
_refine_diff_density_min -0.187
_refine_ls_extinction_method none
_refine_ls_goodness_of_fit_ref 1.027
_refine_ls_hydrogen_treatment mixed
_refine_ls_matrix_type full
_refine_ls_number_parameters 194
_refine_ls_number_reflns 3407
_refine_ls_number_restraints 1
_refine_ls_restrained_S_all 1.028
_refine_ls_R_factor_all 0.0623
_refine_ls_R_factor_gt 0.0408
_refine_ls_shift/su_max 0.001
_refine_ls_shift/su_mean 0.000
_refine_ls_structure_factor_coef Fsqd
_refine_ls_weighting_details 'calc w=1/[\s^2^(Fo^2^)+(0.0523P)^2^+0.0000P] where P=(Fo^2^+2Fc^2^)/3'
_refine_ls_weighting_scheme calc
_refine_ls_wR_factor_gt 0.0948
_refine_ls_wR_factor_ref 0.0995
_reflns_number_gt 2458
_reflns_number_total 3407
_reflns_threshold_expression I>2sigma(I)
_cod_data_source_file jh2121.cif
_cod_data_source_block I
_cod_original_cell_volume 1521.26(19)
_cod_original_sg_symbol_H-M P2(1)/c
_cod_database_code 2224692
_cod_database_fobs_code 2224692

loop_
_symmetry_equiv_pos_as_xyz
'x, y, z'
'-x, y+1/2, -z+1/2'
'-x, -y, -z'
'x, -y-1/2, z-1/2'

loop_
_atom_site_type_symbol
_atom_site_label
_atom_site_fract_x
_atom_site_fract_y
_atom_site_fract_z
_atom_site_U_iso_or_equiv
_atom_site_adp_type
_atom_site_calc_flag
_atom_site_refinement_flags
_atom_site_occupancy
_atom_site_disorder_assembly
_atom_site_disorder_group
C C1 0.9148(2) 0.35245(18) 0.06596(5) 0.0381(4) Uani d . 1 . .
H H1A 0.9150 0.2620 0.0468 0.057 Uiso calc R 1 . .
H H1B 1.0740 0.3862 0.0720 0.057 Uiso calc R 1 . .
H H1C 0.8270 0.4333 0.0506 0.057 Uiso calc R 1 . .
C C2 0.8042(2) 0.31506(15) 0.10991(4) 0.0276(3) Uani d . 1 . .
C C3 0.7536(3) 0.10241(17) 0.15222(6) 0.0450(4) Uani d . 1 . .
H H3A 0.7242 0.1454 0.1822 0.054 Uiso calc R 1 . .
H H3B 0.8023 -0.0046 0.1558 0.054 Uiso calc R 1 . .
C C4 0.5432(3) 0.11605(17) 0.12092(6) 0.0465(4) Uani d . 1 . .
H H4A 0.5403 0.0347 0.0980 0.056 Uiso calc R 1 . .
H H4B 0.3994 0.1112 0.1378 0.056 Uiso calc R 1 . .
C C5 0.8041(2) 0.44391(13) 0.14479(4) 0.0214(3) Uani d . 1 . .
H H5A 0.9611 0.4883 0.1463 0.026 Uiso calc R 1 . .
H H5B 0.7780 0.3976 0.1745 0.026 Uiso calc R 1 . .
C C6 0.63093(18) 0.57549(14) 0.13839(4) 0.0193(3) Uani d . 1 . .
C C7 0.6771(2) 0.67148(14) 0.09647(4) 0.0213(3) Uani d . 1 . .
C C8 0.8846(2) 0.74953(15) 0.09357(4) 0.0300(3) Uani d . 1 . .
H H8 0.9982 0.7406 0.1173 0.036 Uiso calc R 1 . .
C C9 0.9288(2) 0.83969(17) 0.05699(5) 0.0387(4) Uani d . 1 . .
H H9 1.0708 0.8931 0.0559 0.046 Uiso calc R 1 . .
C C10 0.7661(3) 0.85235(18) 0.02188(5) 0.0402(4) Uani d . 1 . .
H H10 0.7960 0.9139 -0.0034 0.048 Uiso calc R 1 . .
C C11 0.5610(3) 0.77505(18) 0.02399(5) 0.0410(4) Uani d . 1 . .
H H11 0.4495 0.7829 -0.0001 0.049 Uiso calc R 1 . .
C C12 0.5150(2) 0.68539(15) 0.06104(4) 0.0306(3) Uani d . 1 . .
H H12 0.3719 0.6333 0.0622 0.037 Uiso calc R 1 . .
C C13 0.6400(2) 0.68055(13) 0.17969(4) 0.0208(3) Uani d . 1 . .
C C14 0.4531(2) 0.77607(15) 0.18647(5) 0.0318(3) Uani d . 1 . .
H H14 0.3254 0.7752 0.1655 0.038 Uiso calc R 1 . .
C C15 0.4502(3) 0.87249(17) 0.22329(5) 0.0413(4) Uani d . 1 . .
H H15 0.3211 0.9368 0.2273 0.050 Uiso calc R 1 . .
C C16 0.6344(3) 0.87537(17) 0.25425(5) 0.0391(4) Uani d . 1 . .
H H16 0.6322 0.9406 0.2796 0.047 Uiso calc R 1 . .
C C17 0.8203(3) 0.78268(16) 0.24777(5) 0.0388(4) Uani d . 1 . .
H H17 0.9478 0.7846 0.2688 0.047 Uiso calc R 1 . .
C C18 0.8250(2) 0.68578(15) 0.21082(4) 0.0289(3) Uani d . 1 . .
H H18 0.9556 0.6228 0.2069 0.035 Uiso calc R 1 . .
O O1 0.92307(16) 0.18920(10) 0.12962(3) 0.0369(3) Uani d . 1 . .
O O2 0.56966(15) 0.26253(10) 0.10043(3) 0.0344(2) Uani d . 1 . .
O O3 0.39885(13) 0.51655(10) 0.13579(3) 0.0244(2) Uani d D 1 . .
H H1O 0.409(2) 0.4207(11) 0.1220(4) 0.037 Uiso d D 1 . .

loop_
_atom_site_aniso_label
_atom_site_aniso_U_11
_atom_site_aniso_U_22
_atom_site_aniso_U_33
_atom_site_aniso_U_12
_atom_site_aniso_U_13
_atom_site_aniso_U_23
C1 0.0378(8) 0.0446(9) 0.0321(8) 0.0005(7) 0.0053(6) -0.0139(7)
C2 0.0236(6) 0.0255(7) 0.0335(7) 0.0007(6) -0.0033(5) -0.0071(6)
C3 0.0514(10) 0.0226(8) 0.0614(10) -0.0015(7) 0.0062(8) -0.0012(7)
C4 0.0409(9) 0.0264(8) 0.0726(12) -0.0062(7) 0.0069(8) -0.0054(8)
C5 0.0208(6) 0.0232(7) 0.0199(6) -0.0019(5) -0.0009(5) -0.0005(5)
C6 0.0166(6) 0.0227(6) 0.0188(6) -0.0030(5) 0.0002(5) 0.0006(5)
C7 0.0229(6) 0.0222(6) 0.0190(6) 0.0022(5) 0.0023(5) -0.0001(5)
C8 0.0259(7) 0.0365(8) 0.0275(7) -0.0024(6) 0.0009(5) 0.0066(6)
C9 0.0338(8) 0.0415(9) 0.0414(8) -0.0036(7) 0.0099(6) 0.0131(7)
C10 0.0485(9) 0.0439(9) 0.0291(7) 0.0100(7) 0.0122(7) 0.0169(7)
C11 0.0451(9) 0.0525(10) 0.0248(7) 0.0059(8) -0.0052(6) 0.0090(7)
C12 0.0299(7) 0.0352(8) 0.0265(7) 0.0000(6) -0.0039(5) 0.0030(6)
C13 0.0235(6) 0.0196(6) 0.0194(6) -0.0038(5) 0.0036(5) 0.0014(5)
C14 0.0269(7) 0.0347(8) 0.0340(7) 0.0012(6) 0.0028(6) -0.0068(6)
C15 0.0371(8) 0.0392(8) 0.0487(9) 0.0027(7) 0.0148(7) -0.0157(8)
C16 0.0486(9) 0.0384(8) 0.0311(8) -0.0096(7) 0.0112(7) -0.0133(7)
C17 0.0465(9) 0.0411(9) 0.0281(7) -0.0070(7) -0.0071(6) -0.0071(7)
C18 0.0312(7) 0.0279(7) 0.0273(7) 0.0007(6) -0.0027(5) -0.0023(6)
O1 0.0331(5) 0.0252(5) 0.0521(6) 0.0051(4) -0.0017(5) -0.0042(5)
O2 0.0286(5) 0.0299(5) 0.0443(6) -0.0050(4) -0.0044(4) -0.0100(5)
O3 0.0187(4) 0.0257(5) 0.0288(5) -0.0043(4) 0.0015(3) -0.0015(4)

loop_
_atom_type_symbol
_atom_type_description
_atom_type_scat_dispersion_real
_atom_type_scat_dispersion_imag
_atom_type_scat_source
C C 0.0033 0.0016 'International Tables Vol C Tables 4.2.6.8 and 6.1.1.4'
H H 0.0000 0.0000 'International Tables Vol C Tables 4.2.6.8 and 6.1.1.4'
O O 0.0106 0.0060 'International Tables Vol C Tables 4.2.6.8 and 6.1.1.4'

loop_
_geom_angle_atom_site_label_1
_geom_angle_atom_site_label_2
_geom_angle_atom_site_label_3
_geom_angle_site_symmetry_1
_geom_angle_site_symmetry_3
_geom_angle
_geom_angle_publ_flag
C2 C1 H1A . . 109.5 ?
C2 C1 H1B . . 109.5 ?
H1A C1 H1B . . 109.5 ?
C2 C1 H1C . . 109.5 ?
H1A C1 H1C . . 109.5 ?
H1B C1 H1C . . 109.5 ?
O1 C2 O2 . . 105.42(10) ?
O1 C2 C1 . . 108.18(10) ?
O2 C2 C1 . . 108.96(11) ?
O1 C2 C5 . . 108.16(10) ?
O2 C2 C5 . . 110.03(10) ?
C1 C2 C5 . . 115.59(11) ?
O1 C3 C4 . . 102.69(13) ?
O1 C3 H3A . . 111.2 ?
C4 C3 H3A . . 111.2 ?
O1 C3 H3B . . 111.2 ?
C4 C3 H3B . . 111.2 ?
H3A C3 H3B . . 109.1 ?
O2 C4 C3 . . 103.66(11) ?
O2 C4 H4A . . 111.0 ?
C3 C4 H4A . . 111.0 ?
O2 C4 H4B . . 111.0 ?
C3 C4 H4B . . 111.0 ?
H4A C4 H4B . . 109.0 ?
C2 C5 C6 . . 119.34(10) ?
C2 C5 H5A . . 107.5 ?
C6 C5 H5A . . 107.5 ?
C2 C5 H5B . . 107.5 ?
C6 C5 H5B . . 107.5 ?
H5A C5 H5B . . 107.0 ?
O3 C6 C13 . . 105.32(8) ?
O3 C6 C7 . . 110.19(9) ?
C13 C6 C7 . . 108.27(10) ?
O3 C6 C5 . . 109.66(10) ?
C13 C6 C5 . . 110.67(9) ?
C7 C6 C5 . . 112.48(9) ?
C12 C7 C8 . . 118.05(11) ?
C12 C7 C6 . . 121.97(11) ?
C8 C7 C6 . . 119.97(11) ?
C9 C8 C7 . . 121.39(13) ?
C9 C8 H8 . . 119.3 ?
C7 C8 H8 . . 119.3 ?
C8 C9 C10 . . 119.99(13) ?
C8 C9 H9 . . 120.0 ?
C10 C9 H9 . . 120.0 ?
C11 C10 C9 . . 119.42(13) ?
C11 C10 H10 . . 120.3 ?
C9 C10 H10 . . 120.3 ?
C10 C11 C12 . . 120.71(13) ?
C10 C11 H11 . . 119.6 ?
C12 C11 H11 . . 119.6 ?
C7 C12 C11 . . 120.43(13) ?
C7 C12 H12 . . 119.8 ?
C11 C12 H12 . . 119.8 ?
C18 C13 C14 . . 117.86(12) ?
C18 C13 C6 . . 123.64(11) ?
C14 C13 C6 . . 118.50(11) ?
C15 C14 C13 . . 121.21(13) ?
C15 C14 H14 . . 119.4 ?
C13 C14 H14 . . 119.4 ?
C16 C15 C14 . . 120.30(13) ?
C16 C15 H15 . . 119.8 ?
C14 C15 H15 . . 119.8 ?
C17 C16 C15 . . 119.07(13) ?
C17 C16 H16 . . 120.5 ?
C15 C16 H16 . . 120.5 ?
C16 C17 C18 . . 121.00(13) ?
C16 C17 H17 . . 119.5 ?
C18 C17 H17 . . 119.5 ?
C13 C18 C17 . . 120.55(12) ?
C13 C18 H18 . . 119.7 ?
C17 C18 H18 . . 119.7 ?
C2 O1 C3 . . 106.33(10) ?
C4 O2 C2 . . 108.53(10) ?
C6 O3 H1O . . 105.7(8) ?

loop_
_geom_bond_atom_site_label_1
_geom_bond_atom_site_label_2
_geom_bond_site_symmetry_2
_geom_bond_distance
_geom_bond_publ_flag
C1 C2 . 1.5145(18) ?
C1 H1A . 0.9800 ?
C1 H1B . 0.9800 ?
C1 H1C . 0.9800 ?
C2 O1 . 1.4222(16) ?
C2 O2 . 1.4539(15) ?
C2 C5 . 1.5396(17) ?
C3 O1 . 1.4330(17) ?
C3 C4 . 1.511(2) ?
C3 H3A . 0.9900 ?
C3 H3B . 0.9900 ?
C4 O2 . 1.4402(17) ?
C4 H4A . 0.9900 ?
C4 H4B . 0.9900 ?
C5 C6 . 1.5422(17) ?
C5 H5A . 0.9900 ?
C5 H5B . 0.9900 ?
C6 O3 . 1.4416(13) ?
C6 C13 . 1.5387(16) ?
C6 C7 . 1.5398(16) ?
C7 C12 . 1.3908(18) ?
C7 C8 . 1.3914(17) ?
C8 C9 . 1.3802(18) ?
C8 H8 . 0.9500 ?
C9 C10 . 1.385(2) ?
C9 H9 . 0.9500 ?
C10 C11 . 1.374(2) ?
C10 H10 . 0.9500 ?
C11 C12 . 1.3912(19) ?
C11 H11 . 0.9500 ?
C12 H12 . 0.9500 ?
C13 C18 . 1.3914(18) ?
C13 C14 . 1.3932(17) ?
C14 C15 . 1.3879(19) ?
C14 H14 . 0.9500 ?
C15 C16 . 1.384(2) ?
C15 H15 . 0.9500 ?
C16 C17 . 1.372(2) ?
C16 H16 . 0.9500 ?
C17 C18 . 1.3940(18) ?
C17 H17 . 0.9500 ?
C18 H18 . 0.9500 ?
O3 H1O . 0.943(8) ?

loop_
_geom_hbond_atom_site_label_D
_geom_hbond_atom_site_label_H
_geom_hbond_atom_site_label_A
_geom_hbond_site_symmetry_A
_geom_hbond_distance_DH
_geom_hbond_distance_HA
_geom_hbond_distance_DA
_geom_hbond_angle_DHA
O3 H1O O2 . 0.943(8) 1.808(10) 2.6820(12) 152.8(12)

loop_
_geom_torsion_atom_site_label_1
_geom_torsion_atom_site_label_2
_geom_torsion_atom_site_label_3
_geom_torsion_atom_site_label_4
_geom_torsion_site_symmetry_1
_geom_torsion_site_symmetry_2
_geom_torsion_site_symmetry_3
_geom_torsion_site_symmetry_4
_geom_torsion
_geom_torsion_publ_flag
O1 C3 C4 O2 . . . . -30.56(14) ?
O1 C2 C5 C6 . . . . -162.39(10) ?
O2 C2 C5 C6 . . . . -47.72(14) ?
C1 C2 C5 C6 . . . . 76.20(14) ?
C2 C5 C6 O3 . . . . 57.28(13) ?
C2 C5 C6 C13 . . . . 173.04(10) ?
C2 C5 C6 C7 . . . . -65.72(14) ?
O3 C6 C7 C12 . . . . -4.07(16) ?
C13 C6 C7 C12 . . . . -118.77(13) ?
C5 C6 C7 C12 . . . . 118.62(12) ?
O3 C6 C7 C8 . . . . 174.87(10) ?
C13 C6 C7 C8 . . . . 60.17(14) ?
C5 C6 C7 C8 . . . . -62.43(15) ?
C12 C7 C8 C9 . . . . 0.7(2) ?
C6 C7 C8 C9 . . . . -178.28(12) ?
C7 C8 C9 C10 . . . . -0.8(2) ?
C8 C9 C10 C11 . . . . 0.3(2) ?
C9 C10 C11 C12 . . . . 0.4(2) ?
C8 C7 C12 C11 . . . . 0.0(2) ?
C6 C7 C12 C11 . . . . 178.97(12) ?
C10 C11 C12 C7 . . . . -0.6(2) ?
O3 C6 C13 C18 . . . . 137.90(11) ?
C7 C6 C13 C18 . . . . -104.24(13) ?
C5 C6 C13 C18 . . . . 19.46(15) ?
O3 C6 C13 C14 . . . . -42.13(14) ?
C7 C6 C13 C14 . . . . 75.73(13) ?
C5 C6 C13 C14 . . . . -160.56(10) ?
C18 C13 C14 C15 . . . . -0.58(19) ?
C6 C13 C14 C15 . . . . 179.44(12) ?
C13 C14 C15 C16 . . . . -0.1(2) ?
C14 C15 C16 C17 . . . . 0.6(2) ?
C15 C16 C17 C18 . . . . -0.4(2) ?
C14 C13 C18 C17 . . . . 0.75(19) ?
C6 C13 C18 C17 . . . . -179.28(11) ?
C16 C17 C18 C13 . . . . -0.3(2) ?
O2 C2 O1 C3 . . . . -29.34(13) ?
C1 C2 O1 C3 . . . . -145.78(11) ?
C5 C2 O1 C3 . . . . 88.33(12) ?
C4 C3 O1 C2 . . . . 37.24(14) ?
C3 C4 O2 C2 . . . . 13.39(14) ?
O1 C2 O2 C4 . . . . 9.01(13) ?
C1 C2 O2 C4 . . . . 124.92(12) ?
C5 C2 O2 C4 . . . . -107.39(12) ?

loop_
_cod_related_entry_id
_cod_related_entry_database
_cod_related_entry_code
1 ChemSpider 24744120
